data_1523678
loop_
_publ_author_name
'Giessen, B.C.'
'Jaehnigen, U.'
'Grant, N.J.'

_publ_section_title
;
 Ordered A B and A B3 phasess T6-T9 alloy systems and a modified Mo-Ir
 phase diagram
;
_journal_name_full 'Journal of the Less-Common Metals'
_journal_page_first 147
_journal_page_last 150
_journal_volume 10
_journal_year 1966
_chemical_formula_sum 'Rh3 W'
_space_group_IT_number 194
_symmetry_space_group_name_Hall '-P 6c 2c'
_symmetry_space_group_name_H-M 'P 63/m m c'
_cell_angle_alpha 90
_cell_angle_beta 90
_cell_angle_gamma 120
_cell_formula_units_Z 2
_cell_length_a 5.453
_cell_length_b 5.453
_cell_length_c 4.35
_cell_volume 112.019
_citation_journal_id_ASTM JCOMAH
_cod_data_source_file Giessen_JCOMAH_1966_1981.cif
_cod_data_source_block Rh3W1
_cod_original_cell_volume 112.0188
_cod_original_formula_sum 'Rh3 W1'
_cod_database_code 1523678

loop_
_symmetry_equiv_pos_as_xyz
x,y,z
x-y,x,z+1/2
-y,x-y,z
-x,-y,z+1/2
-x+y,-x,z
y,-x+y,z+1/2
-y,-x,-z+1/2
x-y,-y,-z
x,x-y,-z+1/2
y,x,-z
-x+y,y,-z+1/2
-x,-x+y,-z
-x,-y,-z
-x+y,-x,-z-1/2
y,-x+y,-z
x,y,-z-1/2
x-y,x,-z
-y,x-y,-z-1/2
y,x,z-1/2
-x+y,y,z
-x,-x+y,z-1/2
-y,-x,z
x-y,-y,z-1/2
x,x-y,z

loop_
_atom_site_label
_atom_site_type_symbol
_atom_site_fract_x
_atom_site_fract_y
_atom_site_fract_z
_atom_site_occupancy
_atom_site_U_iso_or_equiv
W1 W 0.3333 0.6667 0.25 1 0.0
Rh1 Rh 0.833 0.666 0.25 1 0.0
